data_7713527
loop_
_publ_author_name
'Bagchi, Sukanya'
'Kamilya, Sujit'
'Mehta, Sakshi'
'Mandal, Subhankar'
'Bandyopadhyay, Arka'
'Narayan, Awadhesh'
'Ghosh, Subrata'
'Mondal, Abhishake'

_publ_section_title
;
 Spin-State Switching: Chemical Modulation and the Impact of
 Intermolecular Interactions in Manganese(III) Complexes
;
_journal_name_full 'Dalton Transactions'
_journal_paper_doi 10.1039/D3DT01707A
_journal_year 2023
_chemical_formula_sum 'C22 H26 Mn N6 O10 Re'
_chemical_formula_weight 775.63
_space_group_crystal_system monoclinic
_space_group_IT_number 14
_space_group_name_Hall '-P 2ybc'
_space_group_name_H-M_alt 'P 1 21/c 1'
_atom_sites_solution_hydrogens mixed
_audit_creation_method SHELXL-2018/3
_audit_update_record
;
2023-01-26 deposited with the CCDC.	2023-07-18 downloaded from the CCDC.
;
_cell_angle_alpha 90
_cell_angle_beta 93.3860(10)
_cell_angle_gamma 90
_cell_formula_units_Z 4
_cell_length_a 14.4389(4)
_cell_length_b 9.5636(2)
_cell_length_c 19.3303(5)
_cell_measurement_reflns_used 4862
_cell_measurement_temperature 120(2)
_cell_measurement_theta_max 29.23
_cell_measurement_theta_min 2.98
_cell_volume 2664.62(12)
_computing_cell_refinement 'Bruker SAINT'
_computing_data_collection 'Bruker APEX2'
_computing_data_reduction 'Bruker SAINT'
_computing_molecular_graphics 'Olex2 1.3 (Dolomanov et al., 2009)'
_computing_publication_material 'Olex2 1.3 (Dolomanov et al., 2009)'
_computing_structure_refinement 'SHELXL-2018/3 (Sheldrick, 2018)'
_computing_structure_solution 'SHELXT 2014/5 (Sheldrick, 2014)'
_diffrn_ambient_temperature 120(2)
_diffrn_measured_fraction_theta_full 0.998
_diffrn_measured_fraction_theta_max 0.980
_diffrn_measurement_device_type 'Bruker APEX-II CCD'
_diffrn_measurement_method '\f and \w scans'
_diffrn_radiation_type MoK\a
_diffrn_radiation_wavelength 0.71073
_diffrn_reflns_av_R_equivalents 0.0369
_diffrn_reflns_av_unetI/netI 0.0297
_diffrn_reflns_Laue_measured_fraction_full 0.998
_diffrn_reflns_Laue_measured_fraction_max 0.980
_diffrn_reflns_limit_h_max 19
_diffrn_reflns_limit_h_min -20
_diffrn_reflns_limit_k_max 13
_diffrn_reflns_limit_k_min -13
_diffrn_reflns_limit_l_max 27
_diffrn_reflns_limit_l_min -23
_diffrn_reflns_number 46434
_diffrn_reflns_point_group_measured_fraction_full 0.998
_diffrn_reflns_point_group_measured_fraction_max 0.980
_diffrn_reflns_theta_full 25.242
_diffrn_reflns_theta_max 30.563
_diffrn_reflns_theta_min 2.377
_diffrn_source 'sealed tube'
_exptl_absorpt_coefficient_mu 5.079
_exptl_absorpt_correction_T_max 0.746
_exptl_absorpt_correction_T_min 0.642
_exptl_absorpt_correction_type multi-scan
_exptl_crystal_colour 'Dark green'
_exptl_crystal_density_diffrn 1.933
_exptl_crystal_description Parallelepiped
_exptl_crystal_F_000 1520
_exptl_crystal_size_max 0.41
_exptl_crystal_size_mid 0.36
_exptl_crystal_size_min 0.24
_refine_diff_density_max 5.627
_refine_diff_density_min -3.596
_refine_diff_density_rms 0.150
_refine_ls_extinction_method none
_refine_ls_goodness_of_fit_ref 1.035
_refine_ls_hydrogen_treatment mixed
_refine_ls_matrix_type full
_refine_ls_number_parameters 377
_refine_ls_number_reflns 8023
_refine_ls_number_restraints 0
_refine_ls_restrained_S_all 1.035
_refine_ls_R_factor_all 0.0576
_refine_ls_R_factor_gt 0.0431
_refine_ls_shift/su_max 0.002
_refine_ls_shift/su_mean 0.000
_refine_ls_structure_factor_coef Fsqd
_refine_ls_weighting_details 'w=1/[\s^2^(Fo^2^)+(0.0349P)^2^+15.5129P] where P=(Fo^2^+2Fc^2^)/3'
_refine_ls_weighting_scheme calc
_refine_ls_wR_factor_gt 0.0948
_refine_ls_wR_factor_ref 0.1018
_reflns_Friedel_coverage 0.000
_reflns_number_gt 6454
_reflns_number_total 8023
_reflns_threshold_expression 'I > 2\s(I)'
_cod_data_source_file d3dt01707a2.cif
_cod_data_source_block 5NO2_120K
_cod_original_sg_symbol_H-M 'P 21/c'
_cod_database_code 7713527
_shelx_shelxl_version_number 2018/3
_shelx_space_group_comment
;
The symmetry employed for this shelxl refinement is uniquely defined
by the following loop, which should always be used as a source of
symmetry information in preference to the above space-group names.
They are only intended as comments.
;

loop_
_space_group_symop_operation_xyz
'x, y, z'
'-x, y+1/2, -z+1/2'
'-x, -y, -z'
'x, -y-1/2, z-1/2'

loop_
_atom_site_label
_atom_site_type_symbol
_atom_site_fract_x
_atom_site_fract_y
_atom_site_fract_z
_atom_site_U_iso_or_equiv
_atom_site_adp_type
_atom_site_occupancy
_atom_site_site_symmetry_order
_atom_site_calc_flag
_atom_site_refinement_flags_posn
_atom_site_refinement_flags_adp
_atom_site_refinement_flags_occupancy
_atom_site_disorder_assembly
_atom_site_disorder_group
Re1 Re 0.89255(2) 0.19340(2) 0.40515(2) 0.03124(6) Uani 1 1 d . . . . .
Mn1 Mn 0.79678(4) 0.71653(7) 0.33603(4) 0.02237(13) Uani 1 1 d . . . . .
O3 O 0.5292(3) 0.1551(5) 0.1541(2) 0.0517(11) Uani 1 1 d . . . . .
O1 O 0.8265(2) 0.5732(3) 0.27364(17) 0.0260(6) Uani 1 1 d . . . . .
O5 O 0.4289(4) 1.2422(6) 0.4432(3) 0.0759(17) Uani 1 1 d . . . . .
O2 O 0.7678(2) 0.8604(3) 0.39730(17) 0.0289(7) Uani 1 1 d . . . . .
O8 O 0.9477(3) 0.3536(4) 0.4085(2) 0.0390(8) Uani 1 1 d . . . . .
N1 N 0.9260(3) 0.8049(4) 0.3132(2) 0.0284(8) Uani 1 1 d . . . . .
N2 N 0.8736(3) 0.6298(4) 0.4198(2) 0.0283(8) Uani 1 1 d . . . . .
N3 N 0.6906(3) 0.5926(5) 0.3663(2) 0.0336(9) Uani 1 1 d . . . . .
O4 O 0.6163(3) 0.1660(5) 0.0681(2) 0.0494(10) Uani 1 1 d . . . . .
N4 N 0.7385(3) 0.8319(4) 0.2576(2) 0.0257(8) Uani 1 1 d . . . . .
C1 C 0.9970(3) 0.7217(5) 0.3530(3) 0.0337(11) Uani 1 1 d . . . . .
H1A H 1.056207 0.769952 0.354565 0.040 Uiso 1 1 calc R U . . .
H1B H 1.004571 0.631509 0.331050 0.040 Uiso 1 1 calc R U . . .
C2 C 0.9657(3) 0.7020(5) 0.4254(3) 0.0330(10) Uani 1 1 d . . . . .
H2A H 1.010476 0.645887 0.452558 0.040 Uiso 1 1 calc R U . . .
H2B H 0.960157 0.791889 0.447999 0.040 Uiso 1 1 calc R U . . .
C3 C 0.8322(4) 0.6273(6) 0.4878(3) 0.0354(11) Uani 1 1 d . . . . .
H3A H 0.819698 0.722521 0.501859 0.042 Uiso 1 1 calc R U . . .
H3B H 0.876502 0.587358 0.521947 0.042 Uiso 1 1 calc R U . . .
C4 C 0.7431(4) 0.5440(6) 0.4870(3) 0.0380(11) Uani 1 1 d . . . . .
H4A H 0.722277 0.540221 0.533787 0.046 Uiso 1 1 calc R U . . .
H4B H 0.755951 0.448915 0.472916 0.046 Uiso 1 1 calc R U . . .
C5 C 0.6643(4) 0.6029(6) 0.4388(3) 0.0398(12) Uani 1 1 d . . . . .
H5A H 0.607795 0.550414 0.444501 0.048 Uiso 1 1 calc R U . . .
H5B H 0.653004 0.699812 0.450388 0.048 Uiso 1 1 calc R U . . .
C6 C 0.6544(3) 0.4923(6) 0.3302(3) 0.0338(11) Uani 1 1 d . . . . .
C7 C 0.6820(3) 0.4498(5) 0.2630(2) 0.0274(9) Uani 1 1 d . . . . .
C8 C 0.7681(3) 0.4921(4) 0.2381(2) 0.0243(8) Uani 1 1 d . . . . .
C9 C 0.7921(3) 0.4428(5) 0.1731(3) 0.0302(10) Uani 1 1 d . . . . .
H9 H 0.847132 0.472697 0.155305 0.036 Uiso 1 1 calc R U . . .
C10 C 0.7357(3) 0.3510(5) 0.1351(3) 0.0307(10) Uani 1 1 d . . . . .
H10 H 0.752037 0.319746 0.091905 0.037 Uiso 1 1 calc R U . . .
C11 C 0.6538(3) 0.3061(5) 0.1627(3) 0.0294(9) Uani 1 1 d . . . . .
N5 N 0.5955(3) 0.2024(4) 0.1256(2) 0.0343(9) Uani 1 1 d . . . . .
C13 C 0.6271(3) 0.3547(5) 0.2258(3) 0.0304(10) Uani 1 1 d . . . . .
H13 H 0.572126 0.323383 0.243163 0.036 Uiso 1 1 calc R U . . .
C14 C 0.9479(3) 0.8182(5) 0.2398(3) 0.0338(10) Uani 1 1 d . . . . .
H14A H 0.953833 0.725427 0.220286 0.041 Uiso 1 1 calc R U . . .
H14B H 1.007234 0.864925 0.237506 0.041 Uiso 1 1 calc R U . . .
C15 C 0.8752(4) 0.8989(6) 0.1963(3) 0.0362(11) Uani 1 1 d . . . . .
H15A H 0.896963 0.911211 0.150157 0.043 Uiso 1 1 calc R U . . .
H15B H 0.868650 0.991059 0.216400 0.043 Uiso 1 1 calc R U . . .
C16 C 0.7807(3) 0.8293(5) 0.1903(2) 0.0311(10) Uani 1 1 d . . . . .
H16A H 0.740876 0.877939 0.156002 0.037 Uiso 1 1 calc R U . . .
H16B H 0.787205 0.733275 0.175081 0.037 Uiso 1 1 calc R U . . .
C17 C 0.6769(3) 0.9251(5) 0.2655(3) 0.0289(9) Uani 1 1 d . . . . .
C18 C 0.6428(3) 0.9672(5) 0.3308(2) 0.0255(9) Uani 1 1 d . . . . .
C23 C 0.6925(3) 0.9377(5) 0.3939(2) 0.0267(9) Uani 1 1 d . . . . .
C22 C 0.6620(4) 0.9958(6) 0.4557(3) 0.0376(11) Uani 1 1 d . . . . .
H22 H 0.693890 0.976241 0.497755 0.045 Uiso 1 1 calc R U . . .
C21 C 0.5855(4) 1.0810(6) 0.4540(3) 0.0404(12) Uani 1 1 d . . . . .
H21 H 0.565281 1.118536 0.494838 0.048 Uiso 1 1 calc R U . . .
C20 C 0.5386(3) 1.1110(5) 0.3912(3) 0.0344(11) Uani 1 1 d . . . . .
N6 N 0.4607(3) 1.2060(5) 0.3885(3) 0.0475(13) Uani 1 1 d . . . . .
O6 O 0.4312(4) 1.2497(7) 0.3326(3) 0.0736(16) Uani 1 1 d . . . . .
C19 C 0.5664(3) 1.0567(5) 0.3297(3) 0.0302(10) Uani 1 1 d . . . . .
H19 H 0.534612 1.079454 0.287928 0.036 Uiso 1 1 calc R U . . .
O10 O 0.8582(3) 0.1517(5) 0.4859(2) 0.0574(12) Uani 1 1 d . . . . .
O7 O 0.8004(5) 0.2027(7) 0.3485(4) 0.113(3) Uani 1 1 d . . . . .
O9 O 0.9700(4) 0.0682(4) 0.3791(3) 0.0648(14) Uani 1 1 d . . . . .
H2 H 0.874(4) 0.539(7) 0.405(3) 0.040(16) Uiso 1 1 d . . . . .
H17 H 0.657(4) 0.975(6) 0.229(3) 0.027(14) Uiso 1 1 d . . . . .
H1 H 0.926(3) 0.896(6) 0.336(3) 0.023(13) Uiso 1 1 d . . . . .
H6 H 0.609(4) 0.437(6) 0.349(3) 0.031(14) Uiso 1 1 d . . . . .

loop_
_atom_site_aniso_label
_atom_site_aniso_U_11
_atom_site_aniso_U_22
_atom_site_aniso_U_33
_atom_site_aniso_U_23
_atom_site_aniso_U_13
_atom_site_aniso_U_12
Re1 0.03385(11) 0.02625(9) 0.03360(11) 0.00161(7) 0.00173(7) -0.00641(7)
Mn1 0.0216(3) 0.0226(3) 0.0234(3) -0.0014(2) 0.0054(2) 0.0028(2)
O3 0.047(2) 0.067(3) 0.041(2) -0.012(2) 0.0043(19) -0.022(2)
O1 0.0238(15) 0.0258(14) 0.0288(17) -0.0056(12) 0.0058(12) 0.0022(12)
O5 0.084(4) 0.082(4) 0.067(3) 0.006(3) 0.044(3) 0.048(3)
O2 0.0299(17) 0.0282(15) 0.0286(17) -0.0054(13) 0.0026(13) 0.0083(13)
O8 0.040(2) 0.0272(16) 0.051(2) -0.0049(16) 0.0124(17) -0.0050(15)
N1 0.0302(19) 0.0234(17) 0.032(2) -0.0047(15) 0.0080(16) 0.0000(15)
N2 0.028(2) 0.0259(18) 0.031(2) -0.0027(15) 0.0032(16) 0.0030(15)
N3 0.0240(19) 0.047(2) 0.031(2) -0.0118(18) 0.0072(16) 0.0023(17)
O4 0.055(3) 0.056(3) 0.038(2) -0.0212(19) 0.0067(19) -0.007(2)
N4 0.0234(18) 0.0304(19) 0.0240(19) -0.0002(14) 0.0066(15) 0.0024(14)
C1 0.021(2) 0.034(2) 0.047(3) -0.005(2) 0.004(2) 0.0004(17)
C2 0.029(2) 0.029(2) 0.041(3) -0.001(2) -0.003(2) 0.0006(18)
C3 0.040(3) 0.042(3) 0.024(2) -0.001(2) 0.002(2) 0.006(2)
C4 0.047(3) 0.039(3) 0.028(3) -0.001(2) 0.013(2) -0.002(2)
C5 0.036(3) 0.052(3) 0.033(3) -0.013(2) 0.012(2) -0.005(2)
C6 0.021(2) 0.047(3) 0.035(3) -0.010(2) 0.0091(19) -0.0019(19)
C7 0.023(2) 0.030(2) 0.029(2) -0.0036(17) 0.0043(18) 0.0044(16)
C8 0.025(2) 0.0204(18) 0.027(2) -0.0019(15) 0.0024(17) 0.0046(15)
C9 0.030(2) 0.031(2) 0.031(2) -0.0047(18) 0.0081(19) 0.0008(17)
C10 0.035(2) 0.033(2) 0.025(2) -0.0047(18) 0.0067(19) 0.0075(19)
C11 0.028(2) 0.030(2) 0.030(2) -0.0048(18) -0.0021(18) 0.0041(18)
N5 0.033(2) 0.035(2) 0.034(2) -0.0050(18) -0.0042(17) 0.0022(17)
C13 0.025(2) 0.036(2) 0.030(2) -0.0038(19) 0.0037(19) 0.0014(18)
C14 0.032(2) 0.035(2) 0.036(3) -0.004(2) 0.016(2) -0.0058(19)
C15 0.041(3) 0.037(3) 0.032(3) 0.001(2) 0.017(2) -0.005(2)
C16 0.035(2) 0.035(2) 0.024(2) -0.0003(18) 0.0080(19) 0.0049(19)
C17 0.028(2) 0.034(2) 0.025(2) 0.0038(18) 0.0047(18) 0.0046(18)
C18 0.0186(19) 0.0251(19) 0.033(2) -0.0030(17) 0.0065(17) 0.0013(15)
C23 0.025(2) 0.0231(19) 0.033(2) -0.0038(17) 0.0077(18) -0.0002(16)
C22 0.045(3) 0.037(3) 0.032(3) -0.006(2) 0.009(2) 0.010(2)
C21 0.047(3) 0.039(3) 0.037(3) -0.008(2) 0.019(2) 0.007(2)
C20 0.027(2) 0.033(2) 0.045(3) -0.001(2) 0.016(2) 0.0062(18)
N6 0.040(3) 0.047(3) 0.058(3) 0.003(2) 0.024(2) 0.017(2)
O6 0.061(3) 0.097(4) 0.063(3) 0.005(3) 0.012(3) 0.052(3)
C19 0.023(2) 0.032(2) 0.036(3) -0.0015(19) 0.0063(19) 0.0035(17)
O10 0.067(3) 0.057(3) 0.051(3) -0.008(2) 0.024(2) -0.027(2)
O7 0.095(5) 0.094(5) 0.142(6) 0.083(4) -0.067(4) -0.054(4)
O9 0.077(3) 0.029(2) 0.093(4) -0.012(2) 0.047(3) -0.007(2)

loop_
_atom_type_symbol
_atom_type_description
_atom_type_scat_dispersion_real
_atom_type_scat_dispersion_imag
_atom_type_scat_source
C C 0.0033 0.0016 'International Tables Vol C Tables 4.2.6.8 and 6.1.1.4'
H H 0.0000 0.0000 'International Tables Vol C Tables 4.2.6.8 and 6.1.1.4'
N N 0.0061 0.0033 'International Tables Vol C Tables 4.2.6.8 and 6.1.1.4'
O O 0.0106 0.0060 'International Tables Vol C Tables 4.2.6.8 and 6.1.1.4'
Mn Mn 0.3368 0.7283 'International Tables Vol C Tables 4.2.6.8 and 6.1.1.4'
Re Re -1.0185 7.2310 'International Tables Vol C Tables 4.2.6.8 and 6.1.1.4'

loop_
_geom_angle_atom_site_label_1
_geom_angle_atom_site_label_2
_geom_angle_atom_site_label_3
_geom_angle
_geom_angle_site_symmetry_1
_geom_angle_site_symmetry_3
_geom_angle_publ_flag
O7 Re1 O10 110.3(3) . . ?
O7 Re1 O8 108.9(2) . . ?
O10 Re1 O8 109.3(2) . . ?
O7 Re1 O9 110.4(4) . . ?
O10 Re1 O9 109.3(3) . . ?
O8 Re1 O9 108.69(19) . . ?
O2 Mn1 O1 179.34(16) . . ?
O2 Mn1 N4 88.57(15) . . ?
O1 Mn1 N4 91.00(15) . . ?
O2 Mn1 N3 92.60(16) . . ?
O1 Mn1 N3 87.99(15) . . ?
N4 Mn1 N3 104.20(17) . . ?
O2 Mn1 N2 85.95(15) . . ?
O1 Mn1 N2 94.39(15) . . ?
N4 Mn1 N2 169.13(16) . . ?
N3 Mn1 N2 85.45(17) . . ?
O2 Mn1 N1 94.08(15) . . ?
O1 Mn1 N1 85.40(14) . . ?
N4 Mn1 N1 87.60(16) . . ?
N3 Mn1 N1 166.58(17) . . ?
N2 Mn1 N1 83.43(16) . . ?
C8 O1 Mn1 126.8(3) . . ?
C23 O2 Mn1 126.5(3) . . ?
C14 N1 C1 111.5(4) . . ?
C14 N1 Mn1 118.4(3) . . ?
C1 N1 Mn1 105.6(3) . . ?
C3 N2 C2 110.4(4) . . ?
C3 N2 Mn1 118.3(3) . . ?
C2 N2 Mn1 107.6(3) . . ?
C6 N3 C5 116.6(5) . . ?
C6 N3 Mn1 124.5(3) . . ?
C5 N3 Mn1 118.1(3) . . ?
C17 N4 C16 116.5(4) . . ?
C17 N4 Mn1 123.7(3) . . ?
C16 N4 Mn1 118.7(3) . . ?
N1 C1 C2 108.3(4) . . ?
N2 C2 C1 107.8(4) . . ?
N2 C3 C4 112.9(4) . . ?
C3 C4 C5 114.3(5) . . ?
N3 C5 C4 109.2(4) . . ?
N3 C6 C7 125.2(5) . . ?
C13 C7 C8 119.9(4) . . ?
C13 C7 C6 118.4(4) . . ?
C8 C7 C6 121.4(4) . . ?
O1 C8 C9 118.9(4) . . ?
O1 C8 C7 122.7(4) . . ?
C9 C8 C7 118.4(4) . . ?
C10 C9 C8 121.4(4) . . ?
C9 C10 C11 118.6(4) . . ?
C13 C11 C10 121.4(4) . . ?
C13 C11 N5 118.7(4) . . ?
C10 C11 N5 119.9(4) . . ?
O3 N5 O4 123.2(5) . . ?
O3 N5 C11 118.4(4) . . ?
O4 N5 C11 118.4(5) . . ?
C11 C13 C7 120.1(5) . . ?
N1 C14 C15 113.4(4) . . ?
C14 C15 C16 114.1(4) . . ?
N4 C16 C15 110.0(4) . . ?
N4 C17 C18 125.3(4) . . ?
C19 C18 C23 119.9(4) . . ?
C19 C18 C17 117.9(4) . . ?
C23 C18 C17 121.4(4) . . ?
O2 C23 C18 122.4(4) . . ?
O2 C23 C22 118.5(5) . . ?
C18 C23 C22 119.1(4) . . ?
C21 C22 C23 120.3(5) . . ?
C22 C21 C20 119.7(5) . . ?
C19 C20 C21 121.7(4) . . ?
C19 C20 N6 118.1(5) . . ?
C21 C20 N6 120.2(5) . . ?
O6 N6 O5 122.8(5) . . ?
O6 N6 C20 118.8(5) . . ?
O5 N6 C20 118.4(6) . . ?
C20 C19 C18 119.2(5) . . ?

loop_
_geom_bond_atom_site_label_1
_geom_bond_atom_site_label_2
_geom_bond_distance
_geom_bond_site_symmetry_2
_geom_bond_publ_flag
Re1 O7 1.674(5) . ?
Re1 O10 1.712(4) . ?
Re1 O8 1.726(4) . ?
Re1 O9 1.733(4) . ?
Mn1 O2 1.878(3) . ?
Mn1 O1 1.892(3) . ?
Mn1 N4 2.018(4) . ?
Mn1 N3 2.050(4) . ?
Mn1 N2 2.081(4) . ?
Mn1 N1 2.119(4) . ?
O3 N5 1.219(6) . ?
O1 C8 1.310(5) . ?
O5 N6 1.226(7) . ?
O2 C23 1.314(5) . ?
N1 C14 1.476(6) . ?
N1 C1 1.478(6) . ?
N2 C3 1.476(6) . ?
N2 C2 1.496(6) . ?
N3 C6 1.280(6) . ?
N3 C5 1.476(6) . ?
O4 N5 1.220(6) . ?
N4 C17 1.276(6) . ?
N4 C16 1.470(6) . ?
C1 C2 1.508(7) . ?
C3 C4 1.512(8) . ?
C4 C5 1.535(8) . ?
C6 C7 1.440(7) . ?
C7 C13 1.381(7) . ?
C7 C8 1.418(6) . ?
C8 C9 1.404(6) . ?
C9 C10 1.379(7) . ?
C10 C11 1.394(7) . ?
C11 C13 1.380(7) . ?
C11 N5 1.461(6) . ?
C14 C15 1.517(8) . ?
C15 C16 1.517(7) . ?
C17 C18 1.439(6) . ?
C18 C19 1.396(6) . ?
C18 C23 1.406(7) . ?
C23 C22 1.412(6) . ?
C22 C21 1.371(7) . ?
C21 C20 1.385(8) . ?
C20 C19 1.380(7) . ?
C20 N6 1.444(6) . ?
N6 O6 1.212(7) . ?
